data_1520644
loop_
_publ_author_name
'Dahlborg, Magnus Asberg'
'Svensson, Goran'

_publ_section_title
;
 Structural Changes in the System Zn(1-x)Cd(x)WO4, Determined from Single
 Crystal Data.
;
_journal_name_full 'Acta Chemica Scandinavica'
_journal_page_first 1103
_journal_page_last 1109
_journal_paper_doi 10.3891/acta.chem.scand.53-1103
_journal_volume 53
_journal_year 1999
_chemical_formula_sum 'Cd0.884 O4 W Zn0.116'
_chemical_formula_weight 354.796
_space_group_IT_number 13
_symmetry_cell_setting monoclinic
_symmetry_Int_Tables_number 13
_symmetry_space_group_name_Hall '-P 2yc'
_symmetry_space_group_name_H-M 'P 1 2/c 1'
_cell_angle_alpha 90
_cell_angle_beta 91.467(21)
_cell_angle_gamma 90
_cell_formula_units_Z 2
_cell_length_a 5.0053(13)
_cell_length_b 5.8615(7)
_cell_length_c 5.0664(7)
_cell_volume 148.59(5)
_diffrn_ambient_temperature 293
_diffrn_radiation_probe x-ray
_diffrn_radiation_type MoK\a
_diffrn_radiation_wavelength 0.71069
_exptl_absorpt_coefficient_mu 45.908
_exptl_crystal_density_diffrn 7.735
_exptl_crystal_F_000 304
_refine_ls_goodness_of_fit_ref 1.068
_refine_ls_number_parameters 31
_refine_ls_number_reflns 623
_refine_ls_R_factor_gt 0.0276
_refine_ls_wR_factor_gt 0.0676
_cod_data_source_file Acta-Chem-Scand-1999-53-1103-1109-4.cif
_cod_data_source_block x=0.884
_cod_original_sg_symbol_H-M 'P 2/c'
_cod_database_code 1520644

loop_
_symmetry_equiv_pos_site_id
_symmetry_equiv_pos_as_xyz
1 x,y,z
2 -x,y,1/2-z
3 -x,-y,-z
4 x,-y,1/2+z

loop_
_atom_site_label
_atom_site_type_symbol
_atom_site_thermal_displace_type
_atom_site_fract_x
_atom_site_fract_y
_atom_site_fract_z
_atom_site_occupancy
_atom_site_U_iso_or_equiv
_atom_site_calc_flag
_atom_site_refinement_flags
_atom_site_disorder_assembly
_atom_site_disorder_group
W W Uiso 0.00000 0.17879(4) 0.25000 1.000 0.0060(1) . . . .
Cd Cd Uiso 0.50000 0.69664(10) 0.25000 0.884(14) 0.0084(3) . . . .
Zn Zn Uiso 0.50000 0.69664(10) 0.25000 0.116(14) 0.0084(3) . . . .
O1 O Uiso 0.2031(7) 0.0965(6) -0.0522(7) 1.000 0.0085(6) . . . .
O2 O Uiso 0.2425(7) 0.3725(7) 0.3856(7) 1.000 0.0105(6) . . . .

loop_
_geom_angle_atom_site_label_1
_geom_angle_atom_site_label_2
_geom_angle_atom_site_label_3
_geom_angle
_geom_angle_site_symmetry_1
_geom_angle_site_symmetry_2
_geom_angle_site_symmetry_3
_geom_angle_publ_flag
O1 W O2 95.62(16) . . . yes
O1 W O1 150.92(15) . . 2_555 yes
O1 W O2 102.79(16) . . 2_555 yes
O1 W O1 72.09(14) . . 3_555 yes
O1 W O1 85.94(14) . . 4_555 yes
O1 W O2 102.79(16) 2_555 . . yes
O2 W O2 101.08(18) . . 2_555 yes
O1 W O2 165.51(15) 3_555 . . yes
O1 W O2 89.39(16) 4_555 . . yes
O1 W O2 95.62(16) 2_555 . 2_555 yes
O1 W O1 85.94(14) 2_555 . 3_555 yes
O1 W O1 72.09(14) 2_555 . 4_555 yes
O1 W O2 89.39(16) 3_555 . 2_555 yes
O1 W O2 165.51(15) 4_555 . 2_555 yes
O1 W O1 82.26(14) 3_555 . 4_555 yes
O2 Cd O2 75.69(13) . . 2_655 yes
O1 Cd O2 161.14(13) 3_665 . . yes
O2 Cd O2 85.62(13) . . 3_666 yes
O2 Cd O2 78.07(13) . . 4_564 yes
O1 Cd O2 86.07(13) 4_565 . . yes
O1 Cd O2 86.07(13) 3_665 . 2_655 yes
O2 Cd O2 78.07(13) 2_655 . 3_666 yes
O2 Cd O2 85.62(13) 2_655 . 4_564 yes
O1 Cd O2 161.14(13) 4_565 . 2_655 yes
O1 Cd O2 95.39(13) 3_665 . 3_666 yes
O1 Cd O2 96.04(13) 3_665 . 4_564 yes
O1 Cd O1 112.47(13) 3_665 . 4_565 yes
O2 Cd O2 159.35(15) 3_666 . 4_564 yes
O1 Cd O2 96.04(13) 4_565 . 3_666 yes
O1 Cd O2 95.39(13) 4_565 . 4_564 yes
O2 Zn O2 75.69(13) . . 2_655 yes
O1 Zn O2 161.14(13) 3_665 . . yes
O2 Zn O2 85.62(13) . . 3_666 yes
O2 Zn O2 78.07(13) . . 4_564 yes
O1 Zn O2 86.07(13) 4_565 . . yes
O1 Zn O2 86.07(13) 3_665 . 2_655 yes
O2 Zn O2 78.07(13) 2_655 . 3_666 yes
O2 Zn O2 85.62(13) 2_655 . 4_564 yes
O1 Zn O2 161.14(13) 4_565 . 2_655 yes
O1 Zn O2 95.39(13) 3_665 . 3_666 yes
O1 Zn O2 96.04(13) 3_665 . 4_564 yes
O1 Zn O1 112.47(13) 3_665 . 4_565 yes
O2 Zn O2 159.35(15) 3_666 . 4_564 yes
O1 Zn O2 96.04(13) 4_565 . 3_666 yes
O1 Zn O2 95.39(13) 4_565 . 4_564 yes
W O1 W 107.91(16) . . 3_555 yes
W O1 Cd 127.39(18) . . 3_665 yes
W O1 Cd 121.63(17) 3_555 . 3_665 yes
W O2 Cd 139.09(19) . . . yes
W O2 Zn 139.09(19) . . . yes
W O2 Cd 124.6(2) . . 3_666 yes
Cd O2 Cd 94.38(13) . . 3_666 yes

loop_
_geom_bond_atom_site_label_1
_geom_bond_atom_site_label_2
_geom_bond_distance
_geom_bond_site_symmetry_1
_geom_bond_site_symmetry_2
_geom_bond_publ_flag
W O1 1.921(4) . . yes
W O2 1.787(4) . . yes
W O1 1.921(4) . 2_555 yes
W O2 1.787(4) . 2_555 yes
W O1 2.142(4) . 3_555 yes
W O1 2.142(4) . 4_555 yes
Cd O2 2.406(4) . . yes
Cd O2 2.406(4) . 2_655 yes
Cd O1 2.182(4) . 3_665 yes
Cd O2 2.261(4) . 3_666 yes
Cd O2 2.261(4) . 4_564 yes
Cd O1 2.182(4) . 4_565 yes
Zn O2 2.406(4) . . yes
Zn O2 2.406(4) . 2_655 yes
Zn O1 2.182(4) . 3_665 yes
Zn O2 2.261(4) . 3_666 yes
Zn O2 2.261(4) . 4_564 yes
Zn O1 2.182(4) . 4_565 yes

loop_
_geom_torsion_atom_site_label_1
_geom_torsion_atom_site_label_2
_geom_torsion_atom_site_label_3
_geom_torsion_atom_site_label_4
_geom_torsion
_geom_torsion_site_symmetry_1
_geom_torsion_site_symmetry_2
_geom_torsion_site_symmetry_3
_geom_torsion_site_symmetry_4
_geom_torsion_publ_flag
O2 W O1 W 172.15(18) . . . 3_555 no
O2 W O1 Cd -27.7(2) . . . 3_665 no
O1 W O2 Cd 52.0(3) . . . . no
O1 W O2 Cd -107.6(2) . . . 3_666 no
O1 W O2 Cd -150.7(3) 2_555 . . . no
O2 W O2 Cd -52.3(3) 2_555 . . . no
O1 W O2 Cd 137.8(3) 4_555 . . . no
O2 Cd O2 W -84.5(3) 2_655 . . . no
O2 Cd O2 W -163.3(3) 3_666 . . . no
O2 Cd O2 W 4.0(3) 4_564 . . . no
O1 Cd O2 W 100.4(3) 4_565 . . . no
